data_1554203
loop_
_publ_author_name
'Peng, Zhe'
'Ji, Yingchun'
'Huang, Zihan'
'Tong, Bin'
'Shi, Jianbing'
'Dong, Yuping'

_publ_section_title
;
 A strategy for the molecular design of aggregation-induced emission units
 further modified by substituents
;
_journal_issue 6
_journal_name_full 'Materials Chemistry Frontiers'
_journal_page_first 1175
_journal_paper_doi 10.1039/C8QM00096D
_journal_volume 2
_journal_year 2018
_chemical_formula_sum 'C34 H26 N2 O4'
_chemical_formula_weight 526.57
_space_group_IT_number 14
_space_group_name_Hall '-P 2ybc'
_space_group_name_H-M_alt 'P 1 21/c 1'
_atom_sites_solution_hydrogens geom
_atom_sites_solution_primary direct
_atom_sites_solution_secondary difmap
_audit_creation_method SHELXL-97
_audit_update_record
;
2017-04-18 deposited with the CCDC.
2018-04-10 downloaded from the CCDC.
;
_cell_angle_alpha 90.00
_cell_angle_beta 105.907(5)
_cell_angle_gamma 90.00
_cell_formula_units_Z 2
_cell_length_a 12.3284(6)
_cell_length_b 6.1277(3)
_cell_length_c 20.3379(11)
_cell_measurement_temperature 103(2)
_cell_volume 1477.59(13)
_computing_structure_refinement 'SHELXL-97 (Sheldrick, 1997)'
_computing_structure_solution 'SHELXS-97 (Sheldrick, 1990)'
_diffrn_ambient_temperature 103(2)
_diffrn_measured_fraction_theta_full 0.999
_diffrn_measured_fraction_theta_max 0.999
_diffrn_radiation_monochromator graphite
_diffrn_radiation_source 'fine-focus sealed tube'
_diffrn_radiation_type MoK\a
_diffrn_radiation_wavelength 0.71073
_diffrn_reflns_av_R_equivalents 0.0333
_diffrn_reflns_av_sigmaI/netI 0.0500
_diffrn_reflns_limit_h_max 14
_diffrn_reflns_limit_h_min -15
_diffrn_reflns_limit_k_max 6
_diffrn_reflns_limit_k_min -7
_diffrn_reflns_limit_l_max 24
_diffrn_reflns_limit_l_min -24
_diffrn_reflns_number 5997
_diffrn_reflns_theta_full 26.00
_diffrn_reflns_theta_max 26.00
_diffrn_reflns_theta_min 3.04
_exptl_absorpt_coefficient_mu 0.078
_exptl_absorpt_correction_T_max 0.9907
_exptl_absorpt_correction_T_min 0.9657
_exptl_crystal_density_diffrn 1.184
_exptl_crystal_density_method 'not measured'
_exptl_crystal_F_000 552
_exptl_crystal_size_max 0.45
_exptl_crystal_size_mid 0.35
_exptl_crystal_size_min 0.12
_refine_diff_density_max 0.346
_refine_diff_density_min -0.293
_refine_diff_density_rms 0.076
_refine_ls_extinction_method none
_refine_ls_goodness_of_fit_ref 1.074
_refine_ls_hydrogen_treatment mixed
_refine_ls_matrix_type full
_refine_ls_number_parameters 182
_refine_ls_number_reflns 2905
_refine_ls_number_restraints 0
_refine_ls_restrained_S_all 1.074
_refine_ls_R_factor_all 0.0722
_refine_ls_R_factor_gt 0.0565
_refine_ls_shift/su_max 0.000
_refine_ls_shift/su_mean 0.000
_refine_ls_structure_factor_coef Fsqd
_refine_ls_weighting_details 'calc w=1/[\s^2^(Fo^2^)+(0.0953P)^2^+0.1411P] where P=(Fo^2^+2Fc^2^)/3'
_refine_ls_weighting_scheme calc
_refine_ls_wR_factor_gt 0.1568
_refine_ls_wR_factor_ref 0.1720
_reflns_number_gt 2191
_reflns_number_total 2905
_reflns_threshold_expression >2sigma(I)
_cod_data_source_file c8qm00096d2.cif
_cod_data_source_block exp_3408
_cod_original_cell_volume 1477.59(12)
_cod_database_code 1554203

loop_
_symmetry_equiv_pos_as_xyz
'x, y, z'
'-x, y+1/2, -z+1/2'
'-x, -y, -z'
'x, -y-1/2, z-1/2'

loop_
_atom_site_label
_atom_site_type_symbol
_atom_site_fract_x
_atom_site_fract_y
_atom_site_fract_z
_atom_site_U_iso_or_equiv
_atom_site_adp_type
_atom_site_occupancy
_atom_site_symmetry_multiplicity
_atom_site_calc_flag
_atom_site_refinement_flags
O2 O 0.09488(11) 0.4234(2) 0.09294(7) 0.0237(4) Uani 1 1 d .
O1 O 0.14937(12) 0.7717(3) 0.08705(8) 0.0297(4) Uani 1 1 d .
N1 N -0.38665(13) 0.8556(3) 0.05054(8) 0.0196(4) Uani 1 1 d .
C10 C -0.27129(16) 0.7984(4) 0.06084(10) 0.0206(5) Uani 1 1 d .
C12 C -0.12247(16) 0.5323(4) 0.08240(10) 0.0216(5) Uani 1 1 d .
H12 H -0.0975 0.3863 0.0923 0.026 Uiso 1 1 calc R
C13 C -0.04481(16) 0.6925(3) 0.07709(10) 0.0197(5) Uani 1 1 d .
C16 C 0.07599(16) 0.6391(4) 0.08621(10) 0.0204(5) Uani 1 1 d .
C15 C -0.19404(16) 0.9586(3) 0.05539(11) 0.0226(5) Uani 1 1 d .
H15 H -0.2185 1.1052 0.0463 0.027 Uiso 1 1 calc R
C1 C -0.44372(16) 1.0090(3) 0.00254(10) 0.0203(5) Uani 1 1 d .
C11 C -0.23517(16) 0.5821(4) 0.07348(10) 0.0203(5) Uani 1 1 d .
H11 H -0.2874 0.4705 0.0759 0.024 Uiso 1 1 calc R
C9 C -0.49786(17) 0.3890(4) 0.12406(11) 0.0250(5) Uani 1 1 d .
H9 H -0.5535 0.3589 0.0825 0.030 Uiso 1 1 calc R
C2 C -0.46816(16) 0.7481(3) 0.07538(11) 0.0221(5) Uani 1 1 d .
C4 C -0.43948(16) 0.5864(4) 0.13195(10) 0.0215(5) Uani 1 1 d .
C14 C -0.08183(16) 0.9063(4) 0.06312(11) 0.0227(5) Uani 1 1 d .
H14 H -0.0301 1.0167 0.0589 0.027 Uiso 1 1 calc R
C17 C 0.21051(16) 0.3550(4) 0.10336(11) 0.0251(5) Uani 1 1 d .
H17A H 0.2416 0.4241 0.0690 0.038 Uiso 1 1 calc R
H17B H 0.2133 0.1960 0.0989 0.038 Uiso 1 1 calc R
H17C H 0.2550 0.3986 0.1492 0.038 Uiso 1 1 calc R
C3 C -0.57330(16) 0.8306(4) 0.04429(11) 0.0210(5) Uani 1 1 d .
H3 H -0.6428 0.7892 0.0523 0.025 Uiso 1 1 calc R
C5 C -0.35658(18) 0.6268(4) 0.19279(11) 0.0278(5) Uani 1 1 d .
H5 H -0.3158 0.7602 0.1989 0.033 Uiso 1 1 calc R
C7 C -0.3935(2) 0.2771(4) 0.23652(13) 0.0402(6) Uani 1 1 d .
H7 H -0.3784 0.1720 0.2722 0.048 Uiso 1 1 calc R
C6 C -0.3336(2) 0.4706(4) 0.24481(12) 0.0366(6) Uani 1 1 d .
H6 H -0.2765 0.4975 0.2861 0.044 Uiso 1 1 calc R
C8 C -0.4755(2) 0.2371(4) 0.17605(12) 0.0331(6) Uani 1 1 d .
H8 H -0.5167 0.1042 0.1703 0.040 Uiso 1 1 calc R

loop_
_atom_site_aniso_label
_atom_site_aniso_U_11
_atom_site_aniso_U_22
_atom_site_aniso_U_33
_atom_site_aniso_U_23
_atom_site_aniso_U_13
_atom_site_aniso_U_12
O2 0.0197(7) 0.0205(8) 0.0324(9) 0.0003(6) 0.0096(6) 0.0032(6)
O1 0.0195(8) 0.0245(9) 0.0457(10) 0.0036(7) 0.0099(6) -0.0004(7)
N1 0.0159(8) 0.0187(9) 0.0243(9) 0.0010(7) 0.0060(7) 0.0019(7)
C10 0.0156(9) 0.0219(11) 0.0236(10) -0.0006(9) 0.0042(7) 0.0010(9)
C12 0.0199(10) 0.0182(11) 0.0268(11) -0.0002(9) 0.0066(8) 0.0009(9)
C13 0.0181(10) 0.0198(11) 0.0208(10) -0.0016(8) 0.0049(8) 0.0013(9)
C16 0.0195(10) 0.0214(11) 0.0199(10) -0.0014(8) 0.0045(7) 0.0000(9)
C15 0.0192(10) 0.0153(11) 0.0323(12) 0.0002(9) 0.0053(8) 0.0019(9)
C1 0.0183(9) 0.0180(11) 0.0246(11) -0.0002(9) 0.0058(8) 0.0025(8)
C11 0.0187(10) 0.0183(11) 0.0242(11) -0.0005(8) 0.0064(8) -0.0016(8)
C9 0.0215(10) 0.0255(12) 0.0306(12) 0.0022(10) 0.0116(8) 0.0029(9)
C2 0.0186(10) 0.0193(11) 0.0298(11) -0.0020(9) 0.0089(8) -0.0014(9)
C4 0.0180(10) 0.0213(11) 0.0279(11) -0.0011(9) 0.0106(8) 0.0046(8)
C14 0.0182(10) 0.0220(11) 0.0275(11) -0.0002(9) 0.0054(8) -0.0042(9)
C17 0.0173(10) 0.0262(12) 0.0307(12) 0.0018(9) 0.0050(8) 0.0072(9)
C3 0.0173(10) 0.0197(11) 0.0267(11) 0.0000(9) 0.0073(8) -0.0001(8)
C5 0.0288(11) 0.0267(13) 0.0285(12) -0.0016(9) 0.0085(9) 0.0016(10)
C7 0.0554(16) 0.0327(15) 0.0362(14) 0.0100(11) 0.0188(12) 0.0132(13)
C6 0.0421(14) 0.0393(15) 0.0258(12) 0.0003(11) 0.0048(10) 0.0090(12)
C8 0.0397(13) 0.0233(12) 0.0423(14) 0.0062(11) 0.0214(11) 0.0023(10)

loop_
_atom_type_symbol
_atom_type_description
_atom_type_scat_dispersion_real
_atom_type_scat_dispersion_imag
_atom_type_scat_source
C C 0.0033 0.0016 'International Tables Vol C Tables 4.2.6.8 and 6.1.1.4'
H H 0.0000 0.0000 'International Tables Vol C Tables 4.2.6.8 and 6.1.1.4'
N N 0.0061 0.0033 'International Tables Vol C Tables 4.2.6.8 and 6.1.1.4'
O O 0.0106 0.0060 'International Tables Vol C Tables 4.2.6.8 and 6.1.1.4'

loop_
_geom_angle_atom_site_label_1
_geom_angle_atom_site_label_2
_geom_angle_atom_site_label_3
_geom_angle
_geom_angle_site_symmetry_1
_geom_angle_site_symmetry_3
C16 O2 C17 115.92(16) . .
C1 N1 C2 107.06(16) . .
C1 N1 C10 124.02(17) . .
C2 N1 C10 127.99(18) . .
C15 C10 C11 119.46(18) . .
C15 C10 N1 119.48(19) . .
C11 C10 N1 121.00(18) . .
C11 C12 C13 121.3(2) . .
C11 C12 H12 119.3 . .
C13 C12 H12 119.3 . .
C14 C13 C12 118.99(18) . .
C14 C13 C16 119.64(18) . .
C12 C13 C16 121.38(19) . .
O1 C16 O2 123.38(18) . .
O1 C16 C13 124.9(2) . .
O2 C16 C13 111.68(17) . .
C14 C15 C10 120.7(2) . .
C14 C15 H15 119.6 . .
C10 C15 H15 119.6 . .
C1 C1 N1 107.7(2) 3_475 .
C1 C1 C3 109.7(2) 3_475 3_475
N1 C1 C3 142.48(18) . 3_475
C12 C11 C10 119.34(19) . .
C12 C11 H11 120.3 . .
C10 C11 H11 120.3 . .
C8 C9 C4 120.6(2) . .
C8 C9 H9 119.7 . .
C4 C9 H9 119.7 . .
C3 C2 N1 109.85(18) . .
C3 C2 C4 126.60(19) . .
N1 C2 C4 123.28(17) . .
C9 C4 C5 119.1(2) . .
C9 C4 C2 118.92(18) . .
C5 C4 C2 121.99(19) . .
C15 C14 C13 120.15(19) . .
C15 C14 H14 119.9 . .
C13 C14 H14 119.9 . .
O2 C17 H17A 109.5 . .
O2 C17 H17B 109.5 . .
H17A C17 H17B 109.5 . .
O2 C17 H17C 109.5 . .
H17A C17 H17C 109.5 . .
H17B C17 H17C 109.5 . .
C2 C3 C1 105.58(17) . 3_475
C2 C3 H3 127.2 . .
C1 C3 H3 127.2 3_475 .
C4 C5 C6 119.8(2) . .
C4 C5 H5 120.1 . .
C6 C5 H5 120.1 . .
C6 C7 C8 119.7(2) . .
C6 C7 H7 120.1 . .
C8 C7 H7 120.1 . .
C7 C6 C5 120.3(2) . .
C7 C6 H6 119.9 . .
C5 C6 H6 119.9 . .
C9 C8 C7 120.4(2) . .
C9 C8 H8 119.8 . .
C7 C8 H8 119.8 . .

loop_
_geom_bond_atom_site_label_1
_geom_bond_atom_site_label_2
_geom_bond_distance
_geom_bond_site_symmetry_2
O2 C16 1.343(3) .
O2 C17 1.445(2) .
O1 C16 1.212(3) .
N1 C1 1.398(3) .
N1 C2 1.406(3) .
N1 C10 1.423(3) .
C10 C15 1.393(3) .
C10 C11 1.399(3) .
C12 C11 1.385(3) .
C12 C13 1.396(3) .
C12 H12 0.9500 .
C13 C14 1.391(3) .
C13 C16 1.486(3) .
C15 C14 1.386(3) .
C15 H15 0.9500 .
C1 C1 1.368(4) 3_475
C1 C3 1.424(3) 3_475
C11 H11 0.9500 .
C9 C8 1.379(3) .
C9 C4 1.394(3) .
C9 H9 0.9500 .
C2 C3 1.373(3) .
C2 C4 1.486(3) .
C4 C5 1.394(3) .
C14 H14 0.9500 .
C17 H17A 0.9800 .
C17 H17B 0.9800 .
C17 H17C 0.9800 .
C3 C1 1.424(3) 3_475
C3 H3 0.9500 .
C5 C6 1.397(3) .
C5 H5 0.9500 .
C7 C6 1.383(4) .
C7 C8 1.383(4) .
C7 H7 0.9500 .
C6 H6 0.9500 .
C8 H8 0.9500 .

loop_
_geom_torsion_atom_site_label_1
_geom_torsion_atom_site_label_2
_geom_torsion_atom_site_label_3
_geom_torsion_atom_site_label_4
_geom_torsion
_geom_torsion_site_symmetry_4
C1 N1 C10 C15 36.4(3) .
C2 N1 C10 C15 -156.1(2) .
C1 N1 C10 C11 -140.8(2) .
C2 N1 C10 C11 26.7(3) .
C11 C12 C13 C14 0.6(3) .
C11 C12 C13 C16 -179.61(18) .
C17 O2 C16 O1 1.6(3) .
C17 O2 C16 C13 -178.91(15) .
C14 C13 C16 O1 5.2(3) .
C12 C13 C16 O1 -174.6(2) .
C14 C13 C16 O2 -174.19(18) .
C12 C13 C16 O2 6.0(3) .
C11 C10 C15 C14 -0.7(3) .
N1 C10 C15 C14 -178.04(18) .
C2 N1 C1 C1 -1.3(3) 3_475
C10 N1 C1 C1 168.4(2) 3_475
C2 N1 C1 C3 -177.9(3) 3_475
C10 N1 C1 C3 -8.2(4) 3_475
C13 C12 C11 C10 -1.9(3) .
C15 C10 C11 C12 2.0(3) .
N1 C10 C11 C12 179.20(17) .
C1 N1 C2 C3 -0.1(2) .
C10 N1 C2 C3 -169.23(19) .
C1 N1 C2 C4 -174.41(19) .
C10 N1 C2 C4 16.4(3) .
C8 C9 C4 C5 1.1(3) .
C8 C9 C4 C2 -178.42(19) .
C3 C2 C4 C9 53.9(3) .
N1 C2 C4 C9 -132.8(2) .
C3 C2 C4 C5 -125.7(2) .
N1 C2 C4 C5 47.7(3) .
C10 C15 C14 C13 -0.6(3) .
C12 C13 C14 C15 0.7(3) .
C16 C13 C14 C15 -179.16(18) .
N1 C2 C3 C1 1.4(2) 3_475
C4 C2 C3 C1 175.5(2) 3_475
C9 C4 C5 C6 -0.3(3) .
C2 C4 C5 C6 179.2(2) .
C8 C7 C6 C5 0.8(4) .
C4 C5 C6 C7 -0.7(3) .
C4 C9 C8 C7 -1.0(3) .
C6 C7 C8 C9 0.0(4) .
